data_8104006
loop_
_publ_author_name
'Burnus, R.'
'Hinz, D.J.'
'Meyer, G.'

_publ_section_title
;
 Crystal structure of sodium tetraiodoaluminate (III), NaAlI4
;
_journal_name_full 'Zeitschrift fuer Kristallographie (149,1979-)'
_journal_page_first 544
_journal_page_last 544
_journal_volume 209
_journal_year 1994
_chemical_formula_sum 'Al I4 Na'
_chemical_name_systematic 'Na (Al I4)'
_space_group_IT_number 62
_symmetry_space_group_name_Hall '-P 2ac 2n'
_symmetry_space_group_name_H-M 'P n m a'
_cell_angle_alpha 90
_cell_angle_beta 90
_cell_angle_gamma 90
_cell_formula_units_Z 4
_cell_length_a 15.051
_cell_length_b 8.13
_cell_length_c 8.098
_cell_volume 990.909
_citation_journal_id_ASTM ZEKRDZ
_cod_data_source_file Burnus_ZEKRDZ_1994_1630.cif
_cod_data_source_block Al1I4Na1
_cod_original_cell_volume 990.9087
_cod_original_formula_sum 'Al1 I4 Na1'
_cod_database_code 8104006

loop_
_symmetry_equiv_pos_as_xyz
x,y,z
-x+1/2,-y,z+1/2
x+1/2,-y+1/2,-z+1/2
-x,y+1/2,-z
-x,-y,-z
x-1/2,y,-z-1/2
-x-1/2,y-1/2,z-1/2
x,-y-1/2,z

loop_
_atom_site_label
_atom_site_type_symbol
_atom_site_fract_x
_atom_site_fract_y
_atom_site_fract_z
_atom_site_occupancy
_atom_site_U_iso_or_equiv
Na1 Na+1 0.1495 0.25 0.4445 1 0.0
I3 I-1 0.19913 -0.00107 0.76167 1 0.0
I2 I-1 0.44455 0.25 0.8996 1 0.0
I1 I-1 0.03327 0.25 0.1184 1 0.0
Al1 Al+3 0.8977 0.25 0.2998 1 0.0
